data_7158936
loop_
_publ_author_name
'Biswas, Subrata'
'Duari, Surajit'
'Maity, Srabani'
'Roy, Arnab'
'Elsharif, Asma M.'
'Biswas, Srijit'

_publ_section_title
;
 (3 + 2) cycloaddition of 2-alkoxynaphthalenes with azaoxyallyl cations:
 access to benzo[e]indolones
;
_journal_name_full 'Organic &amp; Biomolecular Chemistry'
_journal_paper_doi 10.1039/D2OB01441F
_journal_year 2022
_chemical_formula_moiety 'C21 H19 N O2'
_chemical_formula_sum 'C21 H19 N O2'
_chemical_formula_weight 317.37
_space_group_crystal_system monoclinic
_space_group_IT_number 14
_space_group_name_Hall '-P 2yn'
_space_group_name_H-M_alt 'P 1 21/n 1'
_atom_sites_solution_hydrogens geom
_atom_sites_solution_primary dual
_audit_creation_date 2021-08-25
_audit_creation_method
;
Olex2 1.3
(compiled 2020.11.12 svn.r5f609507 for OlexSys, GUI svn.r6272)
;
_audit_update_record
;
2022-01-12 deposited with the CCDC.	2022-10-06 downloaded from the CCDC.
;
_cell_angle_alpha 90
_cell_angle_beta 104.322(7)
_cell_angle_gamma 90
_cell_formula_units_Z 4
_cell_length_a 13.729(6)
_cell_length_b 5.448(2)
_cell_length_c 23.303(10)
_cell_measurement_reflns_used 6985
_cell_measurement_temperature 273.15
_cell_measurement_theta_max 25.31
_cell_measurement_theta_min 2.76
_cell_volume 1688.8(12)
_computing_cell_refinement 'SAINT V8.38A (Bruker, 2018)'
_computing_data_reduction 'SAINT V8.38A (Bruker, 2018)'
_computing_molecular_graphics 'Olex2 1.3 (Dolomanov et al., 2009)'
_computing_publication_material 'Olex2 1.3 (Dolomanov et al., 2009)'
_computing_structure_refinement 'XL  (Sheldrick, 2008)'
_computing_structure_solution 'SHELXT 2014/5 (Sheldrick, 2014)'
_diffrn_ambient_temperature 273.15
_diffrn_measured_fraction_theta_full 0.999
_diffrn_measured_fraction_theta_max 0.996
_diffrn_measurement_device_type 'Bruker APEX-II CCD'
_diffrn_measurement_method '\f and \w scans'
_diffrn_radiation_type MoK\a
_diffrn_radiation_wavelength 0.71073
_diffrn_reflns_av_R_equivalents 0.0332
_diffrn_reflns_av_unetI/netI 0.0181
_diffrn_reflns_Laue_measured_fraction_full 0.999
_diffrn_reflns_Laue_measured_fraction_max 0.996
_diffrn_reflns_limit_h_max 17
_diffrn_reflns_limit_h_min -17
_diffrn_reflns_limit_k_max 6
_diffrn_reflns_limit_k_min -6
_diffrn_reflns_limit_l_max 29
_diffrn_reflns_limit_l_min -29
_diffrn_reflns_number 32688
_diffrn_reflns_point_group_measured_fraction_full 0.999
_diffrn_reflns_point_group_measured_fraction_max 0.996
_diffrn_reflns_theta_full 25.242
_diffrn_reflns_theta_max 27.095
_diffrn_reflns_theta_min 1.804
_diffrn_source_current 30.0
_diffrn_source_power 1.35
_diffrn_source_voltage 45.0
_diffrn_standards_number 0
_exptl_absorpt_coefficient_mu 0.080
_exptl_absorpt_correction_T_max 0.7455
_exptl_absorpt_correction_T_min 0.6529
_exptl_absorpt_correction_type none
_exptl_absorpt_process_details
;
SADABS-2016/2 (Bruker,2016/2) was used for absorption correction.
wR2(int) was 0.1087 before and 0.0437 after correction.
The Ratio of minimum to maximum transmission is 0.8758.
The \l/2 correction factor is Not present.
;
_exptl_crystal_colour 'clear brownish white'
_exptl_crystal_colour_lustre clear
_exptl_crystal_colour_modifier brownish
_exptl_crystal_colour_primary white
_exptl_crystal_density_diffrn 1.248
_exptl_crystal_description block
_exptl_crystal_F_000 672
_exptl_crystal_recrystallization_method 'Re-crystallisation from solvent: Methanol and n-Hexane'
_exptl_crystal_size_max 0.4
_exptl_crystal_size_mid 0.2
_exptl_crystal_size_min 0.18
_refine_diff_density_max 0.133
_refine_diff_density_min -0.150
_refine_diff_density_rms 0.031
_refine_ls_extinction_method none
_refine_ls_goodness_of_fit_ref 1.013
_refine_ls_hydrogen_treatment constr
_refine_ls_matrix_type full
_refine_ls_number_parameters 218
_refine_ls_number_reflns 3695
_refine_ls_number_restraints 0
_refine_ls_restrained_S_all 1.013
_refine_ls_R_factor_all 0.0657
_refine_ls_R_factor_gt 0.0435
_refine_ls_shift/su_max 0.000
_refine_ls_shift/su_mean 0.000
_refine_ls_structure_factor_coef Fsqd
_refine_ls_weighting_details 'w=1/[\s^2^(Fo^2^)+(0.0464P)^2^+0.3747P] where P=(Fo^2^+2Fc^2^)/3'
_refine_ls_weighting_scheme calc
_refine_ls_wR_factor_gt 0.1025
_refine_ls_wR_factor_ref 0.1191
_reflns_Friedel_coverage 0.000
_reflns_number_gt 2635
_reflns_number_total 3695
_reflns_threshold_expression 'I > 2\s(I)'
_cod_data_source_file d2ob01441f2.cif
_cod_data_source_block om
_cod_database_code 7158936
_shelx_shelxl_version_number 2016/6
_shelx_space_group_comment
;
The symmetry employed for this shelxl refinement is uniquely defined
by the following loop, which should always be used as a source of
symmetry information in preference to the above space-group names.
They are only intended as comments.
;
_olex2_refinement_description
;
1. Fixed Uiso
 At 1.2 times of:
  All C(H) groups, All C(H,H) groups
 At 1.5 times of:
  All C(H,H,H) groups
2.a Ternary CH refined with riding coordinates:
 C2(H2)
2.b Secondary CH2 refined with riding coordinates:
 C13(H13A,H13B), C15(H15A,H15B)
2.c Aromatic/amide H refined with riding coordinates:
 C5(H5), C6(H6), C9(H9), C10(H10), C11(H11), C12(H12), C17(H17), C18(H18),
 C19(H19), C20(H20), C21(H21)
2.d Idealised Me refined as rotating group:
 C14(H14A,H14B,H14C)
;
_olex2_submission_special_instructions 'No special instructions were received'

loop_
_space_group_symop_operation_xyz
'x, y, z'
'-x+1/2, y+1/2, -z+1/2'
'-x, -y, -z'
'x-1/2, -y-1/2, z-1/2'

loop_
_atom_site_label
_atom_site_type_symbol
_atom_site_fract_x
_atom_site_fract_y
_atom_site_fract_z
_atom_site_U_iso_or_equiv
_atom_site_adp_type
_atom_site_occupancy
_atom_site_site_symmetry_order
_atom_site_calc_flag
_atom_site_refinement_flags_posn
_atom_site_refinement_flags_adp
_atom_site_refinement_flags_occupancy
_atom_site_disorder_assembly
_atom_site_disorder_group
O1 O 0.53989(10) -0.1276(2) 0.35889(5) 0.0815(4) Uani 1 1 d . . . . .
O2 O 0.38353(7) 0.2236(2) 0.35463(4) 0.0658(3) Uani 1 1 d . . . . .
N1 N 0.43879(9) 0.1863(3) 0.31298(5) 0.0611(3) Uani 1 1 d . . . . .
C1 C 0.51330(11) 0.0165(3) 0.31822(7) 0.0590(4) Uani 1 1 d . . . . .
C2 C 0.55888(11) 0.0573(3) 0.26550(6) 0.0532(3) Uani 1 1 d . . . . .
H2 H 0.548974 -0.090044 0.240611 0.064 Uiso 1 1 calc R U . . .
C3 C 0.49659(10) 0.2649(3) 0.23232(6) 0.0471(3) Uani 1 1 d . . . . .
C4 C 0.42803(10) 0.3369(3) 0.26301(6) 0.0510(3) Uani 1 1 d . . . . .
C5 C 0.35924(11) 0.5276(3) 0.24489(7) 0.0619(4) Uani 1 1 d . . . . .
H5 H 0.313108 0.570286 0.266455 0.074 Uiso 1 1 calc R U . . .
C6 C 0.36276(11) 0.6489(3) 0.19402(7) 0.0617(4) Uani 1 1 d . . . . .
H6 H 0.318218 0.777596 0.181101 0.074 Uiso 1 1 calc R U . . .
C7 C 0.43189(10) 0.5852(3) 0.16042(6) 0.0523(3) Uani 1 1 d . . . . .
C8 C 0.49957(10) 0.3857(3) 0.17915(5) 0.0474(3) Uani 1 1 d . . . . .
C9 C 0.56586(12) 0.3218(3) 0.14344(6) 0.0613(4) Uani 1 1 d . . . . .
H9 H 0.609508 0.189808 0.154313 0.074 Uiso 1 1 calc R U . . .
C10 C 0.56638(14) 0.4511(4) 0.09345(7) 0.0748(5) Uani 1 1 d . . . . .
H10 H 0.610334 0.406213 0.070642 0.090 Uiso 1 1 calc R U . . .
C11 C 0.50182(14) 0.6500(4) 0.07606(7) 0.0769(5) Uani 1 1 d . . . . .
H11 H 0.503901 0.738755 0.042291 0.092 Uiso 1 1 calc R U . . .
C12 C 0.43611(13) 0.7140(3) 0.10829(7) 0.0667(4) Uani 1 1 d . . . . .
H12 H 0.392787 0.845441 0.095911 0.080 Uiso 1 1 calc R U . . .
C13 C 0.67157(11) 0.1078(3) 0.28823(7) 0.0594(4) Uani 1 1 d . . . . .
H13A H 0.703350 -0.034502 0.310061 0.071 Uiso 1 1 calc R U . . .
H13B H 0.700418 0.130185 0.254563 0.071 Uiso 1 1 calc R U . . .
C14 C 0.69507(13) 0.3293(3) 0.32745(7) 0.0728(5) Uani 1 1 d . . . . .
H14A H 0.665584 0.472117 0.305852 0.109 Uiso 1 1 calc R U . . .
H14B H 0.766614 0.350107 0.340228 0.109 Uiso 1 1 calc R U . . .
H14C H 0.668043 0.307479 0.361366 0.109 Uiso 1 1 calc R U . . .
C15 C 0.44328(12) 0.3643(4) 0.40461(7) 0.0722(5) Uani 1 1 d . . . . .
H15A H 0.472694 0.507023 0.390550 0.087 Uiso 1 1 calc R U . . .
H15B H 0.497011 0.263769 0.427935 0.087 Uiso 1 1 calc R U . . .
C16 C 0.37288(11) 0.4410(3) 0.44100(6) 0.0568(4) Uani 1 1 d . . . . .
C17 C 0.36522(12) 0.3081(3) 0.48989(7) 0.0610(4) Uani 1 1 d . . . . .
H17 H 0.404704 0.168771 0.500504 0.073 Uiso 1 1 calc R U . . .
C18 C 0.30012(14) 0.3776(4) 0.52342(7) 0.0756(5) Uani 1 1 d . . . . .
H18 H 0.296038 0.286047 0.556422 0.091 Uiso 1 1 calc R U . . .
C19 C 0.24181(14) 0.5808(4) 0.50806(9) 0.0869(6) Uani 1 1 d . . . . .
H19 H 0.197330 0.627436 0.530375 0.104 Uiso 1 1 calc R U . . .
C20 C 0.24866(17) 0.7168(4) 0.45966(10) 0.0953(7) Uani 1 1 d . . . . .
H20 H 0.208876 0.855768 0.449252 0.114 Uiso 1 1 calc R U . . .
C21 C 0.31424(16) 0.6481(3) 0.42650(8) 0.0811(5) Uani 1 1 d . . . . .
H21 H 0.319055 0.742138 0.394017 0.097 Uiso 1 1 calc R U . . .

loop_
_atom_site_aniso_label
_atom_site_aniso_U_11
_atom_site_aniso_U_22
_atom_site_aniso_U_33
_atom_site_aniso_U_23
_atom_site_aniso_U_13
_atom_site_aniso_U_12
O1 0.0938(9) 0.0661(7) 0.0808(8) 0.0286(6) 0.0147(7) -0.0074(6)
O2 0.0563(6) 0.0873(8) 0.0571(6) -0.0038(6) 0.0200(5) -0.0235(6)
N1 0.0563(7) 0.0728(9) 0.0570(7) 0.0097(6) 0.0193(6) -0.0040(6)
C1 0.0578(9) 0.0511(8) 0.0633(9) 0.0057(7) 0.0060(7) -0.0126(7)
C2 0.0576(8) 0.0432(7) 0.0550(8) -0.0028(6) 0.0066(6) -0.0017(6)
C3 0.0433(7) 0.0490(7) 0.0456(7) -0.0023(6) 0.0044(6) -0.0028(6)
C4 0.0421(7) 0.0605(9) 0.0476(7) 0.0001(6) 0.0055(6) -0.0053(6)
C5 0.0439(8) 0.0789(11) 0.0620(9) -0.0003(8) 0.0116(7) 0.0075(7)
C6 0.0465(8) 0.0675(10) 0.0632(9) 0.0024(8) -0.0013(7) 0.0104(7)
C7 0.0470(7) 0.0569(8) 0.0453(7) -0.0022(6) -0.0033(6) -0.0040(6)
C8 0.0427(7) 0.0524(8) 0.0427(7) -0.0056(6) 0.0019(5) -0.0053(6)
C9 0.0602(9) 0.0699(10) 0.0526(8) -0.0065(7) 0.0114(7) 0.0008(8)
C10 0.0758(11) 0.0995(14) 0.0517(9) -0.0060(9) 0.0208(8) -0.0097(10)
C11 0.0847(12) 0.0935(14) 0.0482(9) 0.0105(9) 0.0083(8) -0.0162(11)
C12 0.0684(10) 0.0688(10) 0.0521(8) 0.0081(8) -0.0055(8) -0.0036(8)
C13 0.0528(8) 0.0639(9) 0.0589(8) 0.0045(7) 0.0090(7) 0.0091(7)
C14 0.0611(10) 0.0816(12) 0.0720(10) -0.0090(9) 0.0096(8) -0.0164(9)
C15 0.0617(10) 0.0901(12) 0.0643(10) -0.0042(9) 0.0147(8) -0.0290(9)
C16 0.0558(8) 0.0554(9) 0.0550(8) -0.0001(7) 0.0059(7) -0.0160(7)
C17 0.0616(9) 0.0599(9) 0.0582(9) 0.0066(7) 0.0084(7) -0.0014(7)
C18 0.0749(11) 0.0975(14) 0.0542(9) 0.0004(9) 0.0158(8) -0.0064(10)
C19 0.0711(12) 0.1096(16) 0.0736(12) -0.0374(12) 0.0055(9) 0.0095(11)
C20 0.1020(16) 0.0671(12) 0.0999(15) -0.0162(11) -0.0068(13) 0.0223(11)
C21 0.1012(14) 0.0583(10) 0.0750(11) 0.0103(9) 0.0049(10) -0.0075(10)

loop_
_atom_type_symbol
_atom_type_description
_atom_type_scat_dispersion_real
_atom_type_scat_dispersion_imag
_atom_type_scat_source
C C 0.0033 0.0016 'International Tables Vol C Tables 4.2.6.8 and 6.1.1.4'
H H 0.0000 0.0000 'International Tables Vol C Tables 4.2.6.8 and 6.1.1.4'
N N 0.0061 0.0033 'International Tables Vol C Tables 4.2.6.8 and 6.1.1.4'
O O 0.0106 0.0060 'International Tables Vol C Tables 4.2.6.8 and 6.1.1.4'

loop_
_geom_angle_atom_site_label_1
_geom_angle_atom_site_label_2
_geom_angle_atom_site_label_3
_geom_angle
_geom_angle_site_symmetry_1
_geom_angle_site_symmetry_3
_geom_angle_publ_flag
N1 O2 C15 109.73(11) . . ?
O2 N1 C4 122.15(13) . . ?
C1 N1 O2 124.42(12) . . ?
C1 N1 C4 113.23(12) . . ?
O1 C1 N1 125.65(16) . . ?
O1 C1 C2 128.17(15) . . ?
N1 C1 C2 106.08(12) . . ?
C1 C2 H2 109.4 . . ?
C1 C2 C13 109.15(12) . . ?
C3 C2 C1 103.19(12) . . ?
C3 C2 H2 109.4 . . ?
C3 C2 C13 115.99(12) . . ?
C13 C2 H2 109.4 . . ?
C4 C3 C2 108.76(12) . . ?
C4 C3 C8 119.75(13) . . ?
C8 C3 C2 131.49(13) . . ?
C3 C4 N1 108.70(13) . . ?
C3 C4 C5 123.66(13) . . ?
C5 C4 N1 127.63(14) . . ?
C4 C5 H5 121.5 . . ?
C6 C5 C4 117.05(14) . . ?
C6 C5 H5 121.5 . . ?
C5 C6 H6 118.9 . . ?
C5 C6 C7 122.21(14) . . ?
C7 C6 H6 118.9 . . ?
C6 C7 C8 119.55(13) . . ?
C6 C7 C12 121.89(14) . . ?
C12 C7 C8 118.56(14) . . ?
C3 C8 C7 117.74(12) . . ?
C3 C8 C9 124.15(13) . . ?
C9 C8 C7 118.11(13) . . ?
C8 C9 H9 119.6 . . ?
C10 C9 C8 120.90(16) . . ?
C10 C9 H9 119.6 . . ?
C9 C10 H10 119.6 . . ?
C9 C10 C11 120.83(16) . . ?
C11 C10 H10 119.6 . . ?
C10 C11 H11 120.0 . . ?
C12 C11 C10 120.09(16) . . ?
C12 C11 H11 120.0 . . ?
C7 C12 H12 119.3 . . ?
C11 C12 C7 121.48(16) . . ?
C11 C12 H12 119.3 . . ?
C2 C13 H13A 108.8 . . ?
C2 C13 H13B 108.8 . . ?
H13A C13 H13B 107.7 . . ?
C14 C13 C2 113.71(13) . . ?
C14 C13 H13A 108.8 . . ?
C14 C13 H13B 108.8 . . ?
C13 C14 H14A 109.5 . . ?
C13 C14 H14B 109.5 . . ?
C13 C14 H14C 109.5 . . ?
H14A C14 H14B 109.5 . . ?
H14A C14 H14C 109.5 . . ?
H14B C14 H14C 109.5 . . ?
O2 C15 H15A 110.4 . . ?
O2 C15 H15B 110.4 . . ?
O2 C15 C16 106.51(12) . . ?
H15A C15 H15B 108.6 . . ?
C16 C15 H15A 110.4 . . ?
C16 C15 H15B 110.4 . . ?
C17 C16 C15 121.01(15) . . ?
C17 C16 C21 118.29(16) . . ?
C21 C16 C15 120.70(16) . . ?
C16 C17 H17 119.4 . . ?
C16 C17 C18 121.21(16) . . ?
C18 C17 H17 119.4 . . ?
C17 C18 H18 120.1 . . ?
C19 C18 C17 119.76(18) . . ?
C19 C18 H18 120.1 . . ?
C18 C19 H19 120.0 . . ?
C18 C19 C20 119.99(19) . . ?
C20 C19 H19 120.0 . . ?
C19 C20 H20 119.9 . . ?
C19 C20 C21 120.15(19) . . ?
C21 C20 H20 119.9 . . ?
C16 C21 H21 119.7 . . ?
C20 C21 C16 120.59(18) . . ?
C20 C21 H21 119.7 . . ?

loop_
_geom_bond_atom_site_label_1
_geom_bond_atom_site_label_2
_geom_bond_distance
_geom_bond_site_symmetry_2
_geom_bond_publ_flag
O1 C1 1.2152(18) . ?
O2 N1 1.3867(16) . ?
O2 C15 1.4643(18) . ?
N1 C1 1.362(2) . ?
N1 C4 1.4018(19) . ?
C1 C2 1.527(2) . ?
C2 H2 0.9800 . ?
C2 C3 1.5102(19) . ?
C2 C13 1.531(2) . ?
C3 C4 1.3727(19) . ?
C3 C8 1.4126(19) . ?
C4 C5 1.398(2) . ?
C5 H5 0.9300 . ?
C5 C6 1.368(2) . ?
C6 H6 0.9300 . ?
C6 C7 1.415(2) . ?
C7 C8 1.426(2) . ?
C7 C12 1.417(2) . ?
C8 C9 1.420(2) . ?
C9 H9 0.9300 . ?
C9 C10 1.363(2) . ?
C10 H10 0.9300 . ?
C10 C11 1.395(3) . ?
C11 H11 0.9300 . ?
C11 C12 1.355(2) . ?
C12 H12 0.9300 . ?
C13 H13A 0.9700 . ?
C13 H13B 0.9700 . ?
C13 C14 1.500(2) . ?
C14 H14A 0.9600 . ?
C14 H14B 0.9600 . ?
C14 H14C 0.9600 . ?
C15 H15A 0.9700 . ?
C15 H15B 0.9700 . ?
C15 C16 1.494(2) . ?
C16 C17 1.376(2) . ?
C16 C21 1.379(2) . ?
C17 H17 0.9300 . ?
C17 C18 1.378(2) . ?
C18 H18 0.9300 . ?
C18 C19 1.361(3) . ?
C19 H19 0.9300 . ?
C19 C20 1.372(3) . ?
C20 H20 0.9300 . ?
C20 C21 1.375(3) . ?
C21 H21 0.9300 . ?

loop_
_geom_torsion_atom_site_label_1
_geom_torsion_atom_site_label_2
_geom_torsion_atom_site_label_3
_geom_torsion_atom_site_label_4
_geom_torsion
_geom_torsion_site_symmetry_1
_geom_torsion_site_symmetry_2
_geom_torsion_site_symmetry_3
_geom_torsion_site_symmetry_4
_geom_torsion_publ_flag
O1 C1 C2 C3 -177.65(14) . . . . ?
O1 C1 C2 C13 -53.7(2) . . . . ?
O2 N1 C1 O1 1.7(2) . . . . ?
O2 N1 C1 C2 -174.85(12) . . . . ?
O2 N1 C4 C3 176.22(11) . . . . ?
O2 N1 C4 C5 -4.8(2) . . . . ?
O2 C15 C16 C17 96.59(17) . . . . ?
O2 C15 C16 C21 -83.74(18) . . . . ?
N1 O2 C15 C16 168.60(12) . . . . ?
N1 C1 C2 C3 -1.23(14) . . . . ?
N1 C1 C2 C13 122.67(13) . . . . ?
N1 C4 C5 C6 -179.74(14) . . . . ?
C1 N1 C4 C3 1.03(17) . . . . ?
C1 N1 C4 C5 179.99(14) . . . . ?
C1 C2 C3 C4 1.87(14) . . . . ?
C1 C2 C3 C8 -178.78(13) . . . . ?
C1 C2 C13 C14 -59.75(17) . . . . ?
C2 C3 C4 N1 -1.82(15) . . . . ?
C2 C3 C4 C5 179.17(13) . . . . ?
C2 C3 C8 C7 -177.50(13) . . . . ?
C2 C3 C8 C9 2.2(2) . . . . ?
C3 C2 C13 C14 56.23(18) . . . . ?
C3 C4 C5 C6 -0.9(2) . . . . ?
C3 C8 C9 C10 -178.20(14) . . . . ?
C4 N1 C1 O1 176.74(14) . . . . ?
C4 N1 C1 C2 0.21(16) . . . . ?
C4 C3 C8 C7 1.79(19) . . . . ?
C4 C3 C8 C9 -178.47(13) . . . . ?
C4 C5 C6 C7 0.5(2) . . . . ?
C5 C6 C7 C8 1.0(2) . . . . ?
C5 C6 C7 C12 -179.03(14) . . . . ?
C6 C7 C8 C3 -2.15(19) . . . . ?
C6 C7 C8 C9 178.10(13) . . . . ?
C6 C7 C12 C11 -179.29(15) . . . . ?
C7 C8 C9 C10 1.5(2) . . . . ?
C8 C3 C4 N1 178.74(11) . . . . ?
C8 C3 C4 C5 -0.3(2) . . . . ?
C8 C7 C12 C11 0.7(2) . . . . ?
C8 C9 C10 C11 0.0(2) . . . . ?
C9 C10 C11 C12 -1.3(3) . . . . ?
C10 C11 C12 C7 0.9(3) . . . . ?
C12 C7 C8 C3 177.89(12) . . . . ?
C12 C7 C8 C9 -1.86(19) . . . . ?
C13 C2 C3 C4 -117.41(14) . . . . ?
C13 C2 C3 C8 61.94(19) . . . . ?
C15 O2 N1 C1 77.57(18) . . . . ?
C15 O2 N1 C4 -97.07(16) . . . . ?
C15 C16 C17 C18 -179.73(15) . . . . ?
C15 C16 C21 C20 179.26(16) . . . . ?
C16 C17 C18 C19 0.2(3) . . . . ?
C17 C16 C21 C20 -1.1(2) . . . . ?
C17 C18 C19 C20 -0.6(3) . . . . ?
C18 C19 C20 C21 0.1(3) . . . . ?
C19 C20 C21 C16 0.7(3) . . . . ?
C21 C16 C17 C18 0.6(2) . . . . ?
